data_4023086
loop_
_publ_author_name
'Alexander D. Dilman'
'Dmitry E. Arkhipov'
'Vitalij V. Levin'
'Pavel A. Belyakov'
'Alexander A. Korlyukov'
'Marina I. Struchkova'
'Vladimir A. Tartakovsky'

_publ_section_title
;
 Trifluoromethylation of Salicyl Aldimines
;
_journal_name_full 'Journal of Organic Chemistry'
_journal_page_first 8604
_journal_page_last 8607
_journal_paper_doi 10.1021/jo701734d
_journal_volume 72
_journal_year 2007
_chemical_formula_moiety 'C8 H8 B F2 N O'
_chemical_formula_sum 'C8 H8 B F2 N O'
_chemical_formula_weight 182.96
_chemical_name_systematic
; 
 ? 
;
_space_group_IT_number 14
_symmetry_cell_setting monoclinic
_symmetry_space_group_name_Hall '-P 2ybc'
_symmetry_space_group_name_H-M 'P 1 21/c 1'
_atom_sites_solution_hydrogens geom
_atom_sites_solution_primary direct
_atom_sites_solution_secondary difmap
_audit_creation_method SHELXL-97
_cell_angle_alpha 90.00
_cell_angle_beta 94.042(3)
_cell_angle_gamma 90.00
_cell_formula_units_Z 4
_cell_length_a 7.2006(7)
_cell_length_b 6.1942(6)
_cell_length_c 18.1343(19)
_cell_measurement_reflns_used 1248
_cell_measurement_temperature 100(2)
_cell_measurement_theta_max 31.44
_cell_measurement_theta_min 2.25
_cell_volume 806.81(14)
_computing_cell_refinement 'APEX2 (Bruker, 2005)'
_computing_data_collection 'APEX2 (Bruker, 2005)'
_computing_data_reduction 'APEX2 (Bruker, 2005)'
_computing_molecular_graphics 'SHELXTL ver. 5.1 (Sheldrick, 1998)'
_computing_publication_material 'SHELXTL ver. 5.1 (Sheldrick, 1998)'
_computing_structure_refinement 'SHELXTL ver. 5.1 (Sheldrick, 1998)'
_computing_structure_solution 'SHELXTL ver. 5.1 (Sheldrick, 1998)'
_diffrn_ambient_temperature 100(2)
_diffrn_measured_fraction_theta_full 0.999
_diffrn_measured_fraction_theta_max 0.999
_diffrn_measurement_device_type 'APEX II CCD area detector'
_diffrn_measurement_method 'phi and omega scans'
_diffrn_radiation_monochromator graphite
_diffrn_radiation_source 'fine-focus sealed tube'
_diffrn_radiation_type MoK\a
_diffrn_radiation_wavelength 0.71073
_diffrn_reflns_av_R_equivalents 0.0287
_diffrn_reflns_av_sigmaI/netI 0.0403
_diffrn_reflns_limit_h_max 10
_diffrn_reflns_limit_h_min -9
_diffrn_reflns_limit_k_max 8
_diffrn_reflns_limit_k_min -7
_diffrn_reflns_limit_l_max 25
_diffrn_reflns_limit_l_min -22
_diffrn_reflns_number 5215
_diffrn_reflns_theta_full 30.03
_diffrn_reflns_theta_max 30.03
_diffrn_reflns_theta_min 2.25
_exptl_absorpt_coefficient_mu 0.128
_exptl_absorpt_correction_T_max 0.9936
_exptl_absorpt_correction_T_min 0.9648
_exptl_absorpt_correction_type multi-scan
_exptl_absorpt_process_details 'APEX2 (Bruker, 2005)'
_exptl_crystal_colour colorless
_exptl_crystal_density_diffrn 1.506
_exptl_crystal_density_method 'not measured'
_exptl_crystal_description prism
_exptl_crystal_F_000 376
_exptl_crystal_size_max 0.20
_exptl_crystal_size_mid 0.05
_exptl_crystal_size_min 0.05
_refine_diff_density_max 0.349
_refine_diff_density_min -0.233
_refine_diff_density_rms 0.051
_refine_ls_extinction_method none
_refine_ls_goodness_of_fit_ref 1.044
_refine_ls_hydrogen_treatment constr
_refine_ls_matrix_type full
_refine_ls_number_parameters 119
_refine_ls_number_reflns 2355
_refine_ls_number_restraints 0
_refine_ls_restrained_S_all 1.044
_refine_ls_R_factor_all 0.0628
_refine_ls_R_factor_gt 0.0415
_refine_ls_shift/su_max 0.000
_refine_ls_shift/su_mean 0.000
_refine_ls_structure_factor_coef Fsqd
_refine_ls_weighting_details 'calc w=1/[\s^2^(Fo^2^)+(0.0493P)^2^+0.1469P] where P=(Fo^2^+2Fc^2^)/3'
_refine_ls_weighting_scheme calc
_refine_ls_wR_factor_gt 0.0993
_refine_ls_wR_factor_ref 0.1094
_reflns_number_gt 1733
_reflns_number_total 2355
_reflns_threshold_expression I>2u(I)
_cod_data_source_file jo701734d-File003.cif
_cod_data_source_block bf2
_cod_depositor_comments
;
The following automatic conversions were performed:
'_symmetry_cell_setting' value 'Monoclinic' changed to 'monoclinic'
according to '/home/saulius/struct/CIF-dictionaries/cif_core.dic'
dictionary named 'cif_core.dic' version 2.4.1 from 2010-06-29.

Automatic conversion script
Id: cif_fix_enum 1527 2010-12-29 10:47:43Z saulius 
;
_cod_original_sg_symbol_Hall '-P 2ybc '
_cod_original_sg_symbol_H-M 'P 21/c'
_cod_database_code 4023086

loop_
_symmetry_equiv_pos_as_xyz
'x, y, z'
'-x, y+1/2, -z+1/2'
'-x, -y, -z'
'x, -y-1/2, z-1/2'

loop_
_atom_site_label
_atom_site_type_symbol
_atom_site_fract_x
_atom_site_fract_y
_atom_site_fract_z
_atom_site_U_iso_or_equiv
_atom_site_adp_type
_atom_site_occupancy
_atom_site_symmetry_multiplicity
_atom_site_calc_flag
_atom_site_refinement_flags
F1 F 0.09321(12) 0.07384(12) 0.14755(5) 0.0257(2) Uani 1 1 d .
O1 O 0.30484(14) 0.14025(14) 0.05844(5) 0.0211(2) Uani 1 1 d .
N1 N 0.21374(15) 0.43473(17) 0.14216(6) 0.0165(2) Uani 1 1 d .
F2 F 0.39743(12) 0.12739(14) 0.18384(5) 0.0274(2) Uani 1 1 d .
C1 C 0.20298(18) 0.5655(2) 0.08658(7) 0.0172(3) Uani 1 1 d .
H1A H 0.1704 0.7119 0.0944 0.021 Uiso 1 1 calc R
C7 C 0.29359(17) 0.2828(2) 0.00262(7) 0.0165(3) Uani 1 1 d .
C2 C 0.23854(18) 0.4967(2) 0.01363(7) 0.0157(3) Uani 1 1 d .
C3 C 0.22559(19) 0.6428(2) -0.04551(8) 0.0217(3) Uani 1 1 d .
H3A H 0.1860 0.7869 -0.0378 0.026 Uiso 1 1 calc R
C6 C 0.3407(2) 0.2182(2) -0.06764(7) 0.0212(3) Uani 1 1 d .
H6A H 0.3805 0.0745 -0.0759 0.025 Uiso 1 1 calc R
C8 C 0.1840(2) 0.5164(2) 0.21635(8) 0.0243(3) Uani 1 1 d .
H8A H 0.1464 0.6684 0.2131 0.036 Uiso 1 1 calc R
H8B H 0.2997 0.5036 0.2479 0.036 Uiso 1 1 calc R
H8C H 0.0859 0.4319 0.2377 0.036 Uiso 1 1 calc R
C5 C 0.32861(19) 0.3665(2) -0.12504(7) 0.0243(3) Uani 1 1 d .
H5A H 0.3611 0.3226 -0.1727 0.029 Uiso 1 1 calc R
B1 B 0.2540(2) 0.1868(2) 0.13278(8) 0.0176(3) Uani 1 1 d .
C4 C 0.2702(2) 0.5779(2) -0.11478(8) 0.0248(3) Uani 1 1 d .
H4A H 0.2611 0.6763 -0.1551 0.030 Uiso 1 1 calc R

loop_
_atom_site_aniso_label
_atom_site_aniso_U_11
_atom_site_aniso_U_22
_atom_site_aniso_U_33
_atom_site_aniso_U_23
_atom_site_aniso_U_13
_atom_site_aniso_U_12
F1 0.0283(5) 0.0178(4) 0.0323(5) 0.0021(3) 0.0115(4) -0.0028(3)
O1 0.0336(6) 0.0141(4) 0.0165(5) 0.0016(3) 0.0077(4) 0.0045(4)
N1 0.0180(5) 0.0164(5) 0.0152(5) -0.0022(4) 0.0026(4) -0.0005(4)
F2 0.0307(5) 0.0292(5) 0.0220(4) 0.0044(3) -0.0010(3) 0.0089(4)
C1 0.0178(6) 0.0132(6) 0.0204(6) -0.0007(5) 0.0008(5) -0.0008(5)
C7 0.0163(6) 0.0172(6) 0.0160(6) 0.0009(5) 0.0022(5) -0.0024(5)
C2 0.0151(6) 0.0160(6) 0.0160(6) 0.0009(5) 0.0012(5) -0.0021(5)
C3 0.0217(7) 0.0195(6) 0.0236(7) 0.0059(5) -0.0005(5) -0.0031(5)
C6 0.0240(7) 0.0218(7) 0.0181(6) -0.0034(5) 0.0049(5) -0.0036(5)
C8 0.0332(8) 0.0231(7) 0.0170(6) -0.0048(5) 0.0055(6) 0.0015(6)
C5 0.0227(7) 0.0360(8) 0.0144(6) -0.0020(6) 0.0021(5) -0.0097(6)
B1 0.0217(7) 0.0147(6) 0.0169(7) 0.0008(5) 0.0041(6) 0.0016(5)
C4 0.0246(7) 0.0312(7) 0.0180(7) 0.0086(5) -0.0018(5) -0.0075(6)

loop_
_atom_type_symbol
_atom_type_description
_atom_type_scat_dispersion_real
_atom_type_scat_dispersion_imag
_atom_type_scat_source
C C 0.0033 0.0016 'International Tables Vol C Tables 4.2.6.8 and 6.1.1.4'
H H 0.0000 0.0000 'International Tables Vol C Tables 4.2.6.8 and 6.1.1.4'
B B 0.0013 0.0007 'International Tables Vol C Tables 4.2.6.8 and 6.1.1.4'
N N 0.0061 0.0033 'International Tables Vol C Tables 4.2.6.8 and 6.1.1.4'
O O 0.0106 0.0060 'International Tables Vol C Tables 4.2.6.8 and 6.1.1.4'
F F 0.0171 0.0103 'International Tables Vol C Tables 4.2.6.8 and 6.1.1.4'

loop_
_geom_angle_atom_site_label_1
_geom_angle_atom_site_label_2
_geom_angle_atom_site_label_3
_geom_angle
C7 O1 B1 124.38(10)
C1 N1 C8 119.66(11)
C1 N1 B1 121.92(11)
C8 N1 B1 118.40(11)
N1 C1 C2 122.05(12)
N1 C1 H1A 119.0
C2 C1 H1A 119.0
O1 C7 C6 119.54(11)
O1 C7 C2 121.17(11)
C6 C7 C2 119.28(12)
C3 C2 C7 120.39(12)
C3 C2 C1 120.60(12)
C7 C2 C1 118.97(11)
C4 C3 C2 120.12(13)
C4 C3 H3A 119.9
C2 C3 H3A 119.9
C5 C6 C7 119.18(13)
C5 C6 H6A 120.4
C7 C6 H6A 120.4
N1 C8 H8A 109.5
N1 C8 H8B 109.5
H8A C8 H8B 109.5
N1 C8 H8C 109.5
H8A C8 H8C 109.5
H8B C8 H8C 109.5
C6 C5 C4 121.77(13)
C6 C5 H5A 119.1
C4 C5 H5A 119.1
F2 B1 F1 109.13(11)
F2 B1 O1 110.04(11)
F1 B1 O1 110.24(11)
F2 B1 N1 108.71(11)
F1 B1 N1 107.88(11)
O1 B1 N1 110.79(10)
C3 C4 C5 119.23(13)
C3 C4 H4A 120.4
C5 C4 H4A 120.4

loop_
_geom_bond_atom_site_label_1
_geom_bond_atom_site_label_2
_geom_bond_distance
F1 B1 1.3948(17)
O1 C7 1.3413(15)
O1 B1 1.4506(17)
N1 C1 1.2911(17)
N1 C8 1.4671(16)
N1 B1 1.5742(17)
F2 B1 1.3873(17)
C1 C2 1.4298(18)
C1 H1A 0.9500
C7 C6 1.3999(18)
C7 C2 1.4014(18)
C2 C3 1.4015(17)
C3 C4 1.378(2)
C3 H3A 0.9500
C6 C5 1.386(2)
C6 H6A 0.9500
C8 H8A 0.9800
C8 H8B 0.9800
C8 H8C 0.9800
C5 C4 1.392(2)
C5 H5A 0.9500
C4 H4A 0.9500
